data_4122275
loop_
_publ_author_name
'Beecher, Alexander N.'
'Yang, Xiaohao'
'Palmer, Joshua H.'
'LaGrassa, Alexandra L.'
'Juhas, Pavol'
'Billinge, Simon J. L.'
'Owen, Jonathan S.'

_publ_section_title
;
 Atomic structures and gram scale synthesis of three tetrahedral quantum
 dots.
;
_journal_issue 30
_journal_name_full 'Journal of the American Chemical Society'
_journal_page_first 10645
_journal_page_last 10653
_journal_paper_doi 10.1021/ja503590h
_journal_volume 136
_journal_year 2014
_chemical_formula_sum 'C44 H33 Cd3 N O12'
_chemical_formula_weight 1104.91
_chemical_name_systematic
; 
 ? 
;
_space_group_IT_number 14
_symmetry_cell_setting monoclinic
_symmetry_space_group_name_Hall '-P 2ybc'
_symmetry_space_group_name_H-M 'P 1 21/c 1'
_atom_sites_solution_hydrogens geom
_atom_sites_solution_primary direct
_atom_sites_solution_secondary difmap
_audit_creation_method SHELXL-97
_cell_angle_alpha 90.00
_cell_angle_beta 95.0770(10)
_cell_angle_gamma 90.00
_cell_formula_units_Z 4
_cell_length_a 17.0374(12)
_cell_length_b 9.1839(6)
_cell_length_c 26.2103(18)
_cell_measurement_reflns_used 9719
_cell_measurement_temperature 150(2)
_cell_measurement_theta_max 30.63
_cell_measurement_theta_min 2.40
_cell_volume 4085.0(5)
_computing_cell_refinement 'Bruker SAINT'
_computing_data_collection 'Bruker APEX2'
_computing_data_reduction 'Bruker SAINT'
_computing_molecular_graphics 'Bruker SHELXTL'
_computing_publication_material 'Bruker SHELXTL'
_computing_structure_refinement 'SHELXL-97 (Sheldrick, 2008)'
_computing_structure_solution 'SHELXS-97 (Sheldrick, 2008)'
_diffrn_ambient_temperature 150(2)
_diffrn_measured_fraction_theta_full 0.998
_diffrn_measured_fraction_theta_max 0.998
_diffrn_measurement_device_type 'Bruker APEX-II CCD'
_diffrn_measurement_method '\f and \w scans'
_diffrn_radiation_monochromator graphite
_diffrn_radiation_source 'fine-focus sealed tube'
_diffrn_radiation_type MoK\a
_diffrn_radiation_wavelength 0.71073
_diffrn_reflns_av_R_equivalents 0.0397
_diffrn_reflns_av_sigmaI/netI 0.0302
_diffrn_reflns_limit_h_max 24
_diffrn_reflns_limit_h_min -24
_diffrn_reflns_limit_k_max 13
_diffrn_reflns_limit_k_min -13
_diffrn_reflns_limit_l_max 37
_diffrn_reflns_limit_l_min -37
_diffrn_reflns_number 64743
_diffrn_reflns_theta_full 30.66
_diffrn_reflns_theta_max 30.66
_diffrn_reflns_theta_min 1.56
_exptl_absorpt_coefficient_mu 1.613
_exptl_absorpt_correction_T_max 0.7385
_exptl_absorpt_correction_T_min 0.6608
_exptl_absorpt_correction_type empirical
_exptl_absorpt_process_details sadabs
_exptl_crystal_colour colorless
_exptl_crystal_density_diffrn 1.797
_exptl_crystal_density_method 'not measured'
_exptl_crystal_description block
_exptl_crystal_F_000 2176
_exptl_crystal_size_max 0.28
_exptl_crystal_size_mid 0.25
_exptl_crystal_size_min 0.20
_refine_diff_density_max 0.624
_refine_diff_density_min -0.508
_refine_diff_density_rms 0.096
_refine_ls_extinction_method none
_refine_ls_goodness_of_fit_ref 1.048
_refine_ls_hydrogen_treatment constr
_refine_ls_matrix_type full
_refine_ls_number_parameters 542
_refine_ls_number_reflns 12607
_refine_ls_number_restraints 0
_refine_ls_restrained_S_all 1.048
_refine_ls_R_factor_all 0.0421
_refine_ls_R_factor_gt 0.0292
_refine_ls_shift/su_max 0.004
_refine_ls_shift/su_mean 0.000
_refine_ls_structure_factor_coef Fsqd
_refine_ls_weighting_details 'calc w=1/[\s^2^(Fo^2^)+(0.0184P)^2^+4.5860P] where P=(Fo^2^+2Fc^2^)/3'
_refine_ls_weighting_scheme calc
_refine_ls_wR_factor_gt 0.0562
_refine_ls_wR_factor_ref 0.0606
_reflns_number_gt 10098
_reflns_number_total 12607
_reflns_threshold_expression >2sigma(I)
_cod_data_source_file ja503590h_si_001.cif
_cod_data_source_block cdbenzs10
_cod_depositor_comments
;
The following automatic conversions were performed:

'_symmetry_cell_setting' value 'Monoclinic' changed to 'monoclinic'
according to
/usr/data/users/saulius/crontab/automatic-downloads/rss-feeds/ACS/lib/dictionaries/cif_core.dic
dictionary named 'cif_core.dic' version 2.4.2 from 2011-04-26.

Automatic conversion script
Id: cif_fix_values 2281 2013-09-26 08:29:07Z andrius 

 Adding full bibliography for 4122273--4122275.cif.
;
_cod_original_sg_symbol_H-M P2(1)/c
_cod_database_code 4122275

loop_
_symmetry_equiv_pos_as_xyz
'x, y, z'
'-x, y+1/2, -z+1/2'
'-x, -y, -z'
'x, -y-1/2, z-1/2'

loop_
_atom_site_label
_atom_site_type_symbol
_atom_site_fract_x
_atom_site_fract_y
_atom_site_fract_z
_atom_site_U_iso_or_equiv
_atom_site_adp_type
_atom_site_occupancy
_atom_site_symmetry_multiplicity
_atom_site_calc_flag
_atom_site_refinement_flags
Cd1 Cd -0.309457(9) -1.170840(18) 0.589886(6) 0.01708(4) Uani 1 1 d .
Cd2 Cd -0.283158(9) -0.829630(18) 0.657438(6) 0.01667(4) Uani 1 1 d .
Cd3 Cd -0.210417(9) -0.501607(18) 0.617144(6) 0.01691(4) Uani 1 1 d .
N1 N -0.40167(14) -1.1690(2) 0.51812(8) 0.0295(5) Uani 1 1 d .
O11 O -0.40684(10) -1.12660(19) 0.63834(7) 0.0255(4) Uani 1 1 d .
O12 O -0.39383(10) -0.91253(19) 0.67975(7) 0.0258(4) Uani 1 1 d .
O21 O -0.24175(11) -1.29711(18) 0.66226(6) 0.0240(4) Uani 1 1 d .
O22 O -0.23308(10) -1.05975(18) 0.66467(6) 0.0213(3) Uani 1 1 d .
O31 O -0.30753(10) -0.90796(18) 0.56993(6) 0.0220(3) Uani 1 1 d .
O32 O -0.21544(10) -0.74335(18) 0.58770(6) 0.0216(3) Uani 1 1 d .
O41 O -0.19315(10) -0.75348(19) 0.71639(6) 0.0226(4) Uani 1 1 d .
O42 O -0.12640(10) -0.58093(19) 0.67775(7) 0.0249(4) Uani 1 1 d .
O51 O -0.33169(10) -0.59284(18) 0.64585(6) 0.0215(3) Uani 1 1 d .
O52 O -0.33770(10) -0.43485(18) 0.58206(6) 0.0223(3) Uani 1 1 d .
O61 O -0.14744(10) -0.40279(19) 0.55792(7) 0.0254(4) Uani 1 1 d .
O62 O -0.20910(11) -0.18950(19) 0.54357(7) 0.0276(4) Uani 1 1 d .
C1 C -0.44142(16) -1.1493(3) 0.48168(11) 0.0305(6) Uani 1 1 d .
C2 C -0.4897(2) -1.1192(4) 0.43468(13) 0.0497(9) Uani 1 1 d .
H2A H -0.4849 -1.0160 0.4259 0.075 Uiso 1 1 calc R
H2B H -0.5448 -1.1418 0.4393 0.075 Uiso 1 1 calc R
H2C H -0.4719 -1.1793 0.4070 0.075 Uiso 1 1 calc R
C11 C -0.42916(13) -1.0298(3) 0.66773(9) 0.0200(5) Uani 1 1 d .
C12 C -0.50664(14) -1.0534(3) 0.68984(9) 0.0214(5) Uani 1 1 d .
C13 C -0.54010(15) -0.9423(3) 0.71635(10) 0.0301(6) Uani 1 1 d .
H13A H -0.5131 -0.8523 0.7218 0.036 Uiso 1 1 calc R
C14 C -0.61285(17) -0.9626(4) 0.73487(12) 0.0398(7) Uani 1 1 d .
H14A H -0.6364 -0.8854 0.7522 0.048 Uiso 1 1 calc R
C15 C -0.65136(17) -1.0943(4) 0.72836(11) 0.0381(7) Uani 1 1 d .
H15A H -0.7012 -1.1079 0.7413 0.046 Uiso 1 1 calc R
C16 C -0.61754(17) -1.2060(3) 0.70305(12) 0.0361(7) Uani 1 1 d .
H16A H -0.6436 -1.2973 0.6992 0.043 Uiso 1 1 calc R
C17 C -0.54553(15) -1.1860(3) 0.68321(11) 0.0296(6) Uani 1 1 d .
H17A H -0.5228 -1.2627 0.6651 0.035 Uiso 1 1 calc R
C21 C -0.22843(13) -1.1810(3) 0.68702(9) 0.0175(4) Uani 1 1 d .
C22 C -0.21044(13) -1.1902(3) 0.74366(9) 0.0193(4) Uani 1 1 d .
C23 C -0.22120(17) -1.0714(3) 0.77475(10) 0.0286(6) Uani 1 1 d .
H23A H -0.2383 -0.9812 0.7599 0.034 Uiso 1 1 calc R
C24 C -0.20713(18) -1.0833(3) 0.82727(10) 0.0355(7) Uani 1 1 d .
H24A H -0.2154 -1.0019 0.8485 0.043 Uiso 1 1 calc R
C25 C -0.18092(18) -1.2137(4) 0.84908(11) 0.0373(7) Uani 1 1 d .
H25A H -0.1708 -1.2216 0.8852 0.045 Uiso 1 1 calc R
C26 C -0.1696(2) -1.3314(4) 0.81842(11) 0.0476(9) Uani 1 1 d .
H26A H -0.1513 -1.4208 0.8333 0.057 Uiso 1 1 calc R
C27 C -0.18482(19) -1.3200(3) 0.76601(10) 0.0375(7) Uani 1 1 d .
H27A H -0.1776 -1.4024 0.7450 0.045 Uiso 1 1 calc R
C31 C -0.25563(13) -0.8222(3) 0.55526(9) 0.0194(4) Uani 1 1 d .
C32 C -0.24249(14) -0.8113(3) 0.50016(9) 0.0213(5) Uani 1 1 d .
C33 C -0.18591(16) -0.7171(3) 0.48410(10) 0.0291(6) Uani 1 1 d .
H33A H -0.1566 -0.6564 0.5081 0.035 Uiso 1 1 calc R
C34 C -0.17254(18) -0.7125(3) 0.43259(11) 0.0360(7) Uani 1 1 d .
H34A H -0.1337 -0.6486 0.4214 0.043 Uiso 1 1 calc R
C35 C -0.21508(19) -0.7996(3) 0.39769(11) 0.0365(7) Uani 1 1 d .
H35A H -0.2055 -0.7956 0.3626 0.044 Uiso 1 1 calc R
C36 C -0.2715(2) -0.8925(4) 0.41342(11) 0.0406(7) Uani 1 1 d .
H36A H -0.3008 -0.9527 0.3892 0.049 Uiso 1 1 calc R
C37 C -0.28548(18) -0.8981(3) 0.46469(10) 0.0338(6) Uani 1 1 d .
H37A H -0.3247 -0.9617 0.4755 0.041 Uiso 1 1 calc R
C41 C -0.13568(13) -0.6670(3) 0.71382(9) 0.0187(4) Uani 1 1 d .
C42 C -0.07407(13) -0.6648(3) 0.75875(9) 0.0187(4) Uani 1 1 d .
C43 C -0.07443(14) -0.7676(3) 0.79738(9) 0.0232(5) Uani 1 1 d .
H43A H -0.1140 -0.8407 0.7959 0.028 Uiso 1 1 calc R
C44 C -0.01685(15) -0.7636(3) 0.83829(10) 0.0272(5) Uani 1 1 d .
H44A H -0.0165 -0.8352 0.8645 0.033 Uiso 1 1 calc R
C45 C 0.03989(15) -0.6556(3) 0.84099(10) 0.0278(5) Uani 1 1 d .
H45A H 0.0789 -0.6524 0.8692 0.033 Uiso 1 1 calc R
C46 C 0.03995(15) -0.5527(3) 0.80280(11) 0.0283(6) Uani 1 1 d .
H46A H 0.0788 -0.4782 0.8048 0.034 Uiso 1 1 calc R
C47 C -0.01667(15) -0.5578(3) 0.76149(10) 0.0258(5) Uani 1 1 d .
H47A H -0.0161 -0.4875 0.7349 0.031 Uiso 1 1 calc R
C51 C -0.37167(14) -0.5152(2) 0.61316(9) 0.0200(4) Uani 1 1 d .
C52 C -0.45907(14) -0.5180(3) 0.61051(10) 0.0252(5) Uani 1 1 d .
C53 C -0.49751(16) -0.5795(3) 0.64976(11) 0.0306(6) Uani 1 1 d .
H53A H -0.4682 -0.6182 0.6792 0.037 Uiso 1 1 calc R
C54 C -0.57960(18) -0.5839(4) 0.64548(14) 0.0428(8) Uani 1 1 d .
H54A H -0.6066 -0.6234 0.6725 0.051 Uiso 1 1 calc R
C55 C -0.62173(19) -0.5308(4) 0.60185(16) 0.0525(9) Uani 1 1 d .
H55A H -0.6776 -0.5374 0.5986 0.063 Uiso 1 1 calc R
C56 C -0.58376(19) -0.4685(4) 0.56295(15) 0.0531(10) Uani 1 1 d .
H56A H -0.6132 -0.4305 0.5334 0.064 Uiso 1 1 calc R
C57 C -0.50212(17) -0.4619(3) 0.56744(13) 0.0374(7) Uani 1 1 d .
H57A H -0.4755 -0.4189 0.5409 0.045 Uiso 1 1 calc R
C61 C -0.15813(14) -0.2826(3) 0.53503(9) 0.0195(5) Uani 1 1 d .
C62 C -0.10379(14) -0.2482(3) 0.49463(9) 0.0202(5) Uani 1 1 d .
C63 C -0.09750(16) -0.1075(3) 0.47609(10) 0.0265(5) Uani 1 1 d .
H73A H -0.1288 -0.0320 0.4886 0.032 Uiso 1 1 calc R
C64 C -0.04609(17) -0.0761(3) 0.43954(11) 0.0329(6) Uani 1 1 d .
H74A H -0.0416 0.0208 0.4274 0.040 Uiso 1 1 calc R
C65 C -0.00125(16) -0.1861(3) 0.42080(11) 0.0321(6) Uani 1 1 d .
H75A H 0.0342 -0.1646 0.3958 0.039 Uiso 1 1 calc R
C66 C -0.00784(15) -0.3273(3) 0.43825(11) 0.0318(6) Uani 1 1 d .
H76A H 0.0225 -0.4029 0.4250 0.038 Uiso 1 1 calc R
C67 C -0.05862(14) -0.3584(3) 0.47503(10) 0.0255(5) Uani 1 1 d .
H77A H -0.0629 -0.4554 0.4871 0.031 Uiso 1 1 calc R

loop_
_atom_site_aniso_label
_atom_site_aniso_U_11
_atom_site_aniso_U_22
_atom_site_aniso_U_33
_atom_site_aniso_U_23
_atom_site_aniso_U_13
_atom_site_aniso_U_12
Cd1 0.01768(8) 0.01734(8) 0.01599(8) 0.00095(6) 0.00024(6) 0.00173(6)
Cd2 0.01635(7) 0.01482(7) 0.01879(8) 0.00090(6) 0.00135(6) -0.00077(6)
Cd3 0.01862(8) 0.01463(7) 0.01749(7) 0.00182(6) 0.00167(6) 0.00017(6)
N1 0.0379(12) 0.0232(11) 0.0256(11) 0.0034(9) -0.0070(9) -0.0040(10)
O11 0.0221(9) 0.0269(9) 0.0280(9) -0.0029(7) 0.0057(7) -0.0021(7)
O12 0.0213(9) 0.0228(9) 0.0343(10) -0.0018(8) 0.0093(7) -0.0032(7)
O21 0.0316(10) 0.0185(8) 0.0211(9) -0.0037(7) -0.0019(7) 0.0004(7)
O22 0.0203(8) 0.0191(8) 0.0241(9) 0.0027(7) 0.0000(7) 0.0027(7)
O31 0.0240(9) 0.0210(8) 0.0210(8) 0.0040(7) 0.0020(7) 0.0009(7)
O32 0.0261(9) 0.0174(8) 0.0215(8) -0.0029(7) 0.0041(7) 0.0001(7)
O41 0.0206(8) 0.0218(9) 0.0248(9) -0.0007(7) -0.0016(7) -0.0035(7)
O42 0.0238(9) 0.0245(9) 0.0253(9) 0.0055(7) -0.0035(7) -0.0021(7)
O51 0.0216(8) 0.0176(8) 0.0253(9) 0.0007(7) 0.0014(7) 0.0023(7)
O52 0.0224(8) 0.0205(8) 0.0234(9) 0.0016(7) 0.0000(7) -0.0021(7)
O61 0.0281(9) 0.0216(9) 0.0277(9) 0.0076(7) 0.0091(7) 0.0011(7)
O62 0.0302(10) 0.0251(9) 0.0293(10) 0.0047(7) 0.0126(8) 0.0050(8)
C1 0.0331(14) 0.0219(13) 0.0352(15) 0.0001(11) -0.0044(11) -0.0022(11)
C2 0.056(2) 0.0463(19) 0.0416(19) -0.0077(15) -0.0229(16) 0.0105(16)
C11 0.0170(11) 0.0225(12) 0.0203(11) 0.0065(9) 0.0012(9) 0.0011(9)
C12 0.0177(11) 0.0273(12) 0.0190(11) 0.0059(9) 0.0014(9) -0.0020(9)
C13 0.0237(13) 0.0365(15) 0.0309(14) -0.0007(11) 0.0071(11) -0.0024(11)
C14 0.0302(15) 0.055(2) 0.0360(16) -0.0030(14) 0.0156(12) 0.0057(14)
C15 0.0224(13) 0.063(2) 0.0302(15) 0.0116(14) 0.0087(11) -0.0074(13)
C16 0.0274(14) 0.0420(17) 0.0394(16) 0.0093(13) 0.0050(12) -0.0113(12)
C17 0.0244(13) 0.0298(14) 0.0345(14) 0.0040(11) 0.0024(11) -0.0044(11)
C21 0.0141(10) 0.0195(11) 0.0186(10) -0.0010(9) 0.0007(8) 0.0017(8)
C22 0.0176(10) 0.0229(12) 0.0170(11) 0.0000(9) 0.0002(8) -0.0026(9)
C23 0.0440(16) 0.0211(12) 0.0215(12) -0.0005(10) 0.0076(11) -0.0037(11)
C24 0.0494(18) 0.0355(16) 0.0219(13) -0.0063(11) 0.0054(12) -0.0117(13)
C25 0.0403(17) 0.0521(19) 0.0189(13) 0.0024(12) -0.0011(11) -0.0047(14)
C26 0.072(2) 0.0452(19) 0.0239(14) 0.0094(14) -0.0054(14) 0.0220(18)
C27 0.0580(19) 0.0316(15) 0.0221(13) 0.0019(11) -0.0013(12) 0.0162(14)
C31 0.0210(11) 0.0160(10) 0.0211(11) 0.0035(9) 0.0008(9) 0.0011(9)
C32 0.0237(12) 0.0202(12) 0.0203(11) 0.0029(9) 0.0033(9) 0.0016(9)
C33 0.0348(15) 0.0283(13) 0.0248(13) 0.0007(10) 0.0058(11) -0.0043(11)
C34 0.0437(17) 0.0360(16) 0.0301(15) 0.0038(12) 0.0126(13) -0.0104(13)
C35 0.0503(18) 0.0398(17) 0.0203(13) 0.0030(11) 0.0082(12) -0.0020(14)
C36 0.058(2) 0.0448(18) 0.0183(13) -0.0009(12) -0.0033(13) -0.0133(15)
C37 0.0404(16) 0.0388(16) 0.0218(13) 0.0038(11) 0.0010(11) -0.0116(13)
C41 0.0181(10) 0.0160(10) 0.0216(11) -0.0040(9) 0.0003(8) 0.0030(9)
C42 0.0169(10) 0.0197(11) 0.0193(11) -0.0009(9) 0.0008(8) 0.0031(9)
C43 0.0225(12) 0.0236(12) 0.0238(12) 0.0009(10) 0.0033(9) -0.0013(10)
C44 0.0281(13) 0.0315(14) 0.0217(12) 0.0061(10) 0.0010(10) 0.0023(11)
C45 0.0222(12) 0.0392(15) 0.0215(12) -0.0035(11) -0.0008(9) 0.0043(11)
C46 0.0198(12) 0.0306(14) 0.0335(14) 0.0009(11) -0.0033(10) -0.0035(10)
C47 0.0226(12) 0.0255(13) 0.0286(13) 0.0050(10) -0.0021(10) -0.0034(10)
C51 0.0198(11) 0.0155(11) 0.0241(11) -0.0030(9) -0.0009(9) -0.0015(9)
C52 0.0205(11) 0.0195(12) 0.0353(14) 0.0009(10) 0.0009(10) -0.0002(9)
C53 0.0255(13) 0.0265(14) 0.0404(16) 0.0007(12) 0.0061(11) -0.0017(11)
C54 0.0283(15) 0.0405(18) 0.061(2) 0.0027(16) 0.0132(14) -0.0023(13)
C55 0.0222(14) 0.054(2) 0.081(3) 0.0041(19) 0.0010(16) 0.0001(14)
C56 0.0274(16) 0.058(2) 0.071(2) 0.0188(19) -0.0128(16) 0.0014(15)
C57 0.0253(14) 0.0356(16) 0.0500(18) 0.0096(13) -0.0045(13) -0.0039(11)
C61 0.0192(11) 0.0227(11) 0.0164(11) -0.0015(9) 0.0003(8) -0.0035(9)
C62 0.0185(11) 0.0246(12) 0.0176(11) 0.0033(9) 0.0008(9) 0.0002(9)
C63 0.0310(14) 0.0230(12) 0.0262(13) 0.0021(10) 0.0064(11) -0.0014(10)
C64 0.0369(15) 0.0295(14) 0.0332(15) 0.0100(12) 0.0077(12) -0.0052(12)
C65 0.0277(13) 0.0420(16) 0.0283(14) 0.0107(12) 0.0118(11) 0.0005(12)
C66 0.0246(13) 0.0395(15) 0.0325(14) 0.0045(12) 0.0093(11) 0.0085(12)
C67 0.0218(12) 0.0267(13) 0.0286(13) 0.0056(10) 0.0045(10) 0.0035(10)

loop_
_atom_type_symbol
_atom_type_description
_atom_type_scat_dispersion_real
_atom_type_scat_dispersion_imag
_atom_type_scat_source
C C 0.0033 0.0016 'International Tables Vol C Tables 4.2.6.8 and 6.1.1.4'
H H 0.0000 0.0000 'International Tables Vol C Tables 4.2.6.8 and 6.1.1.4'
N N 0.0061 0.0033 'International Tables Vol C Tables 4.2.6.8 and 6.1.1.4'
O O 0.0106 0.0060 'International Tables Vol C Tables 4.2.6.8 and 6.1.1.4'
Cd Cd -0.8075 1.2024 'International Tables Vol C Tables 4.2.6.8 and 6.1.1.4'

loop_
_geom_angle_atom_site_label_1
_geom_angle_atom_site_label_2
_geom_angle_atom_site_label_3
_geom_angle
_geom_angle_site_symmetry_1
_geom_angle_site_symmetry_3
O62 Cd1 O11 173.63(7) 1_545 .
O62 Cd1 N1 93.24(8) 1_545 .
O11 Cd1 N1 88.62(8) . .
O62 Cd1 O21 93.18(6) 1_545 .
O11 Cd1 O21 88.16(6) . .
N1 Cd1 O21 150.49(7) . .
O62 Cd1 O31 86.18(6) 1_545 .
O11 Cd1 O31 88.10(6) . .
N1 Cd1 O31 80.98(7) . .
O21 Cd1 O31 128.18(6) . .
O62 Cd1 O22 95.15(6) 1_545 .
O11 Cd1 O22 80.69(6) . .
N1 Cd1 O22 154.36(7) . .
O21 Cd1 O22 52.95(5) . .
O31 Cd1 O22 75.46(5) . .
O62 Cd1 O52 91.89(6) 1_545 1_545
O11 Cd1 O52 94.43(6) . 1_545
N1 Cd1 O52 80.16(7) . 1_545
O21 Cd1 O52 70.87(6) . 1_545
O31 Cd1 O52 160.90(6) . 1_545
O22 Cd1 O52 123.63(5) . 1_545
O12 Cd2 O41 119.61(7) . .
O12 Cd2 O22 88.85(6) . .
O41 Cd2 O22 90.22(6) . .
O12 Cd2 O51 93.20(6) . .
O41 Cd2 O51 90.70(6) . .
O22 Cd2 O51 176.97(6) . .
O12 Cd2 O32 144.90(6) . .
O41 Cd2 O32 94.51(6) . .
O22 Cd2 O32 99.73(6) . .
O51 Cd2 O32 77.32(6) . .
O12 Cd2 O31 94.10(6) . .
O41 Cd2 O31 144.93(6) . .
O22 Cd2 O31 80.43(6) . .
O51 Cd2 O31 97.19(6) . .
O32 Cd2 O31 54.69(6) . .
O12 Cd2 Cd3 137.25(5) . .
O41 Cd2 Cd3 71.95(5) . .
O22 Cd2 Cd3 133.72(4) . .
O51 Cd2 Cd3 44.10(4) . .
O32 Cd2 Cd3 42.67(4) . .
O31 Cd2 Cd3 90.32(4) . .
O61 Cd3 O42 109.24(7) . .
O61 Cd3 O21 100.27(7) . 1_565
O42 Cd3 O21 93.77(6) . 1_565
O61 Cd3 O32 99.59(6) . .
O42 Cd3 O32 85.73(6) . .
O21 Cd3 O32 159.11(6) 1_565 .
O61 Cd3 O52 96.22(6) . .
O42 Cd3 O52 153.76(6) . .
O21 Cd3 O52 75.04(6) 1_565 .
O32 Cd3 O52 96.43(6) . .
O61 Cd3 O51 149.65(6) . .
O42 Cd3 O51 100.55(6) . .
O21 Cd3 O51 83.07(6) 1_565 .
O32 Cd3 O51 76.52(6) . .
O52 Cd3 O51 55.16(6) . .
O61 Cd3 C51 123.40(7) . .
O42 Cd3 C51 127.36(7) . .
O21 Cd3 C51 77.29(7) 1_565 .
O32 Cd3 C51 86.41(6) . .
O52 Cd3 C51 27.67(6) . .
O51 Cd3 C51 27.49(6) . .
O61 Cd3 Cd2 142.99(5) . .
O42 Cd3 Cd2 73.42(5) . .
O21 Cd3 Cd2 116.56(4) 1_565 .
O32 Cd3 Cd2 43.41(4) . .
O52 Cd3 Cd2 90.20(4) . .
O51 Cd3 Cd2 42.42(4) . .
C51 Cd3 Cd2 65.62(5) . .
C1 N1 Cd1 170.0(2) . .
C11 O11 Cd1 139.81(16) . .
C11 O12 Cd2 129.96(16) . .
C21 O21 Cd3 156.18(16) . 1_545
C21 O21 Cd1 92.84(14) . .
Cd3 O21 Cd1 95.96(6) 1_545 .
C21 O22 Cd2 150.11(15) . .
C21 O22 Cd1 90.63(13) . .
Cd2 O22 Cd1 98.60(6) . .
C31 O31 Cd2 92.12(14) . .
C31 O31 Cd1 133.89(15) . .
Cd2 O31 Cd1 95.44(6) . .
C31 O32 Cd3 139.50(15) . .
C31 O32 Cd2 93.15(14) . .
Cd3 O32 Cd2 93.92(6) . .
C41 O41 Cd2 131.14(15) . .
C41 O42 Cd3 130.21(15) . .
C51 O51 Cd2 140.82(15) . .
C51 O51 Cd3 91.01(14) . .
Cd2 O51 Cd3 93.49(6) . .
C51 O52 Cd3 93.10(14) . .
C51 O52 Cd1 127.51(15) . 1_565
Cd3 O52 Cd1 93.27(6) . 1_565
C61 O61 Cd3 130.41(16) . .
C61 O62 Cd1 137.73(16) . 1_565
N1 C1 C2 177.4(3) . .
O11 C11 O12 126.4(2) . .
O11 C11 C12 117.3(2) . .
O12 C11 C12 116.3(2) . .
C13 C12 C17 119.7(2) . .
C13 C12 C11 120.1(2) . .
C17 C12 C11 120.2(2) . .
C14 C13 C12 119.9(3) . .
C15 C14 C13 120.4(3) . .
C16 C15 C14 119.9(3) . .
C15 C16 C17 120.3(3) . .
C16 C17 C12 119.8(3) . .
O22 C21 O21 120.6(2) . .
O22 C21 C22 120.9(2) . .
O21 C21 C22 118.5(2) . .
C27 C22 C23 119.0(2) . .
C27 C22 C21 120.0(2) . .
C23 C22 C21 121.0(2) . .
C24 C23 C22 120.3(3) . .
C23 C24 C25 120.1(3) . .
C26 C25 C24 119.8(3) . .
C25 C26 C27 120.0(3) . .
C26 C27 C22 120.8(3) . .
O31 C31 O32 120.0(2) . .
O31 C31 C32 120.4(2) . .
O32 C31 C32 119.6(2) . .
C37 C32 C33 119.7(2) . .
C37 C32 C31 119.9(2) . .
C33 C32 C31 120.4(2) . .
C32 C33 C34 119.5(3) . .
C35 C34 C33 120.5(3) . .
C34 C35 C36 120.2(3) . .
C35 C36 C37 119.9(3) . .
C32 C37 C36 120.3(3) . .
O42 C41 O41 125.8(2) . .
O42 C41 C42 117.1(2) . .
O41 C41 C42 117.1(2) . .
C47 C42 C43 119.7(2) . .
C47 C42 C41 119.4(2) . .
C43 C42 C41 121.0(2) . .
C42 C43 C44 119.9(2) . .
C45 C44 C43 120.1(2) . .
C46 C45 C44 120.1(2) . .
C45 C46 C47 120.0(2) . .
C42 C47 C46 120.3(2) . .
O51 C51 O52 120.7(2) . .
O51 C51 C52 119.9(2) . .
O52 C51 C52 119.4(2) . .
O51 C51 Cd3 61.50(12) . .
O52 C51 Cd3 59.23(12) . .
C52 C51 Cd3 178.34(18) . .
C53 C52 C57 120.2(2) . .
C53 C52 C51 120.6(2) . .
C57 C52 C51 119.1(2) . .
C52 C53 C54 119.2(3) . .
C55 C54 C53 120.0(3) . .
C56 C55 C54 120.9(3) . .
C55 C56 C57 119.2(3) . .
C56 C57 C52 120.4(3) . .
O62 C61 O61 125.8(2) . .
O62 C61 C62 117.6(2) . .
O61 C61 C62 116.6(2) . .
C63 C62 C67 118.9(2) . .
C63 C62 C61 121.0(2) . .
C67 C62 C61 120.1(2) . .
C64 C63 C62 120.6(3) . .
C65 C64 C63 119.8(3) . .
C66 C65 C64 120.3(2) . .
C67 C66 C65 119.9(3) . .
C66 C67 C62 120.5(2) . .

loop_
_geom_bond_atom_site_label_1
_geom_bond_atom_site_label_2
_geom_bond_distance
_geom_bond_site_symmetry_2
Cd1 O62 2.1896(17) 1_545
Cd1 O11 2.2144(17) .
Cd1 N1 2.342(2) .
Cd1 O21 2.4262(17) .
Cd1 O31 2.4712(17) .
Cd1 O22 2.4748(17) .
Cd1 O52 2.4768(17) 1_545
Cd2 O12 2.1615(17) .
Cd2 O41 2.1929(16) .
Cd2 O22 2.2807(16) .
Cd2 O51 2.3368(16) .
Cd2 O32 2.3819(17) .
Cd2 O31 2.4047(17) .
Cd2 Cd3 3.4581(3) .
Cd3 O61 2.1633(17) .
Cd3 O42 2.1681(17) .
Cd3 O21 2.3070(17) 1_565
Cd3 O32 2.3495(16) .
Cd3 O52 2.3603(17) .
Cd3 O51 2.4109(17) .
Cd3 C51 2.743(2) .
N1 C1 1.135(3) .
O11 C11 1.257(3) .
O12 C11 1.260(3) .
O21 C21 1.259(3) .
O21 Cd3 2.3070(17) 1_545
O22 C21 1.257(3) .
O31 C31 1.269(3) .
O32 C31 1.270(3) .
O41 C41 1.267(3) .
O42 C41 1.253(3) .
O51 C51 1.266(3) .
O52 C51 1.276(3) .
O52 Cd1 2.4769(17) 1_565
O61 C61 1.262(3) .
O62 C61 1.253(3) .
O62 Cd1 2.1896(17) 1_565
C1 C2 1.446(4) .
C11 C12 1.503(3) .
C12 C13 1.385(4) .
C12 C17 1.390(4) .
C13 C14 1.383(4) .
C14 C15 1.379(5) .
C15 C16 1.375(4) .
C16 C17 1.386(4) .
C21 C22 1.492(3) .
C22 C27 1.382(4) .
C22 C23 1.384(3) .
C23 C24 1.380(4) .
C24 C25 1.384(4) .
C25 C26 1.371(4) .
C26 C27 1.379(4) .
C31 C32 1.484(3) .
C32 C37 1.384(4) .
C32 C33 1.388(3) .
C33 C34 1.389(4) .
C34 C35 1.373(4) .
C35 C36 1.376(4) .
C36 C37 1.386(4) .
C41 C42 1.507(3) .
C42 C47 1.384(3) .
C42 C43 1.385(3) .
C43 C44 1.388(3) .
C44 C45 1.382(4) .
C45 C46 1.377(4) .
C46 C47 1.386(3) .
C51 C52 1.485(3) .
C52 C53 1.388(4) .
C52 C57 1.390(4) .
C53 C54 1.394(4) .
C54 C55 1.384(5) .
C55 C56 1.379(5) .
C56 C57 1.387(4) .
C61 C62 1.501(3) .
C62 C63 1.388(3) .
C62 C67 1.396(3) .
C63 C64 1.384(4) .
C64 C65 1.383(4) .
C65 C66 1.383(4) .
C66 C67 1.381(3) .
